data_1520319
loop_
_publ_author_name
'Ro\&sbach, Jan'
'Harms, Klaus'
'Koert, Ulrich'

_publ_section_title
;
 \a-Crotyl-\a-difluoroboranyloxy-amides: Structure and Reactivity of
 Isolable Intermediates in Stereospecific \a-Ketol Rearrangements.
;
_journal_issue 12
_journal_name_full 'Organic letters'
_journal_page_first 3122
_journal_page_last 3125
_journal_paper_doi 10.1021/acs.orglett.5b01427
_journal_volume 17
_journal_year 2015
_chemical_formula_moiety 'C19 H23 B F2 N2 O5'
_chemical_formula_sum 'C19 H23 B F2 N2 O5'
_chemical_formula_weight 408.20
_chemical_name_common JR2192
_space_group_crystal_system monoclinic
_space_group_IT_number 14
_space_group_name_Hall '-P 2yn'
_space_group_name_H-M_alt 'P 1 21/n 1'
_symmetry_space_group_name_Hall '-P 2yn'
_symmetry_space_group_name_H-M 'P 1 21/n 1'
_atom_sites_solution_hydrogens geom
_atom_sites_solution_primary direct
_atom_sites_solution_secondary difmap
_audit_creation_method SHELXL-2014/7
_cell_angle_alpha 90
_cell_angle_beta 103.611(2)
_cell_angle_gamma 90
_cell_formula_units_Z 4
_cell_length_a 15.4609(6)
_cell_length_b 8.0727(2)
_cell_length_c 15.6576(5)
_cell_measurement_reflns_used 7237
_cell_measurement_temperature 100(2)
_cell_measurement_theta_max 25.2738
_cell_measurement_theta_min 2.6769
_cell_volume 1899.36(11)
_computing_cell_refinement 'BRUKER SAINT'
_computing_data_collection 'BRUKER APEX2 2014.9-0'
_computing_data_reduction 'SAINT V8.34A (Bruker AXS Inc., 2013)'
_computing_molecular_graphics 'DIAMOND (Crystal Impact)'
_computing_structure_refinement 'SHELXL-2014/7 (Sheldrick, 2014)'
_computing_structure_solution 'XT V2014/1 (Bruker AXS Inc., 2014)'
_diffrn_ambient_temperature 100(2)
_diffrn_detector_area_resol_mean 7.9
_diffrn_measured_fraction_theta_full 0.999
_diffrn_measured_fraction_theta_max 0.998
_diffrn_measurement_device_type 'Bruker D8 QUEST area detector'
_diffrn_measurement_method '\w and \f scans'
_diffrn_radiation_type MoK\a
_diffrn_radiation_wavelength 0.71073
_diffrn_reflns_av_R_equivalents 0.0237
_diffrn_reflns_av_unetI/netI 0.0285
_diffrn_reflns_laue_measured_fraction_full 0.999
_diffrn_reflns_laue_measured_fraction_max 0.998
_diffrn_reflns_limit_h_max 18
_diffrn_reflns_limit_h_min -18
_diffrn_reflns_limit_k_max 9
_diffrn_reflns_limit_k_min -9
_diffrn_reflns_limit_l_max 18
_diffrn_reflns_limit_l_min -16
_diffrn_reflns_number 11971
_diffrn_reflns_point_group_measured_fraction_full 0.999
_diffrn_reflns_point_group_measured_fraction_max 0.998
_diffrn_reflns_theta_full 25.242
_diffrn_reflns_theta_max 25.299
_diffrn_reflns_theta_min 2.677
_diffrn_source 'microfocus sealed X-ray tube'
_exptl_absorpt_coefficient_mu 0.115
_exptl_absorpt_correction_T_max 0.99
_exptl_absorpt_correction_T_min 0.82
_exptl_absorpt_correction_type numerical
_exptl_absorpt_process_details 'SADABS V2014/5 (Bruker AXS Inc.)'
_exptl_crystal_colour colourless
_exptl_crystal_density_diffrn 1.428
_exptl_crystal_density_method 'not measured'
_exptl_crystal_description plate
_exptl_crystal_F_000 856
_exptl_crystal_size_max 0.37
_exptl_crystal_size_mid 0.33
_exptl_crystal_size_min 0.10
_refine_diff_density_max 0.354
_refine_diff_density_min -0.262
_refine_diff_density_rms 0.049
_refine_ls_extinction_method none
_refine_ls_goodness_of_fit_ref 1.054
_refine_ls_hydrogen_treatment constr
_refine_ls_matrix_type full
_refine_ls_number_parameters 264
_refine_ls_number_reflns 3446
_refine_ls_number_restraints 0
_refine_ls_restrained_S_all 1.054
_refine_ls_R_factor_all 0.0462
_refine_ls_R_factor_gt 0.0400
_refine_ls_shift/su_max 0.001
_refine_ls_shift/su_mean 0.000
_refine_ls_structure_factor_coef Fsqd
_refine_ls_weighting_details 'w=1/[\s^2^(Fo^2^)+(0.0405P)^2^+1.2146P] where P=(Fo^2^+2Fc^2^)/3'
_refine_ls_weighting_scheme calc
_refine_ls_wR_factor_gt 0.0958
_refine_ls_wR_factor_ref 0.0994
_reflns_Friedel_coverage 0.000
_reflns_number_gt 3047
_reflns_number_total 3446
_reflns_threshold_expression 'I > 2\s(I)'
_cod_data_source_file ol5b01427_si_002.cif
_cod_data_source_block JR2192_0m
_cod_depositor_comments 'Adding full bibliography for 1520305--1520319.cif.'
_cod_database_code 1520319
_shelx_shelxl_version_number 2014/7
_shelx_space_group_comment
; 
The symmetry employed for this shelxl refinement is uniquely defined 
by the following loop, which should always be used as a source of 
symmetry information in preference to the above space-group names. 
They are only intended as comments. 
;
_shelx_estimated_absorpt_t_min 0.959
_shelx_estimated_absorpt_t_max 0.989

loop_
_space_group_symop_operation_xyz
'x, y, z'
'-x+1/2, y+1/2, -z+1/2'
'-x, -y, -z'
'x-1/2, -y-1/2, z-1/2'

loop_
_atom_site_label
_atom_site_type_symbol
_atom_site_fract_x
_atom_site_fract_y
_atom_site_fract_z
_atom_site_U_iso_or_equiv
_atom_site_adp_type
_atom_site_occupancy
_atom_site_site_symmetry_order
_atom_site_calc_flag
_atom_site_refinement_flags_posn
_atom_site_refinement_flags_adp
C1 C 0.53988(11) 0.1786(2) 1.15787(12) 0.0290(4) Uani 1 1 d . .
H1A H 0.5426 0.1103 1.1068 0.043 Uiso 1 1 calc R U
H1B H 0.5389 0.1068 1.2081 0.043 Uiso 1 1 calc R U
H1C H 0.5922 0.2509 1.1724 0.043 Uiso 1 1 calc R U
C2 C 0.45794(11) 0.2814(2) 1.13704(10) 0.0244(4) Uani 1 1 d . .
C3 C 0.36684(11) 0.18939(19) 1.10381(10) 0.0218(3) Uani 1 1 d . .
C4 C 0.29435(11) 0.2777(2) 1.14107(11) 0.0279(4) Uani 1 1 d . .
H4 H 0.3040 0.3995 1.1366 0.033 Uiso 1 1 calc R U
C5 C 0.19751(12) 0.2433(2) 1.09493(12) 0.0315(4) Uani 1 1 d . .
H5 H 0.1591 0.3008 1.1289 0.038 Uiso 1 1 calc R U
C6 C 0.16473(11) 0.0650(2) 1.07987(11) 0.0304(4) Uani 1 1 d . .
H6A H 0.2141 -0.0151 1.0983 0.037 Uiso 1 1 calc R U
H6B H 0.1178 0.0407 1.1115 0.037 Uiso 1 1 calc R U
C7 C 0.12857(11) 0.0629(2) 0.98220(11) 0.0272(4) Uani 1 1 d . .
C8 C 0.08619(11) -0.0808(2) 0.93095(12) 0.0285(4) Uani 1 1 d . .
C9 C 0.08525(12) -0.2344(2) 0.97114(13) 0.0348(4) Uani 1 1 d . .
H9 H 0.1125 -0.2470 1.0318 0.042 Uiso 1 1 calc R U
C10 C 0.04467(12) -0.3691(3) 0.92301(15) 0.0407(5) Uani 1 1 d . .
H10 H 0.0453 -0.4740 0.9506 0.049 Uiso 1 1 calc R U
C11 C 0.00339(12) -0.3516(3) 0.83516(14) 0.0389(5) Uani 1 1 d . .
H11 H -0.0253 -0.4437 0.8026 0.047 Uiso 1 1 calc R U
C12 C 0.00395(13) -0.1998(3) 0.79482(13) 0.0393(5) Uani 1 1 d . .
H12 H -0.0247 -0.1872 0.7345 0.047 Uiso 1 1 calc R U
C13 C 0.04614(12) -0.0658(3) 0.84202(12) 0.0338(4) Uani 1 1 d . .
H13 H 0.0477 0.0375 0.8134 0.041 Uiso 1 1 calc R U
C14 C 0.35077(10) 0.17360(19) 1.00274(10) 0.0209(3) Uani 1 1 d . .
C15 C 0.30932(14) 0.2369(3) 1.23896(12) 0.0378(5) Uani 1 1 d . .
H15A H 0.3014 0.1177 1.2462 0.057 Uiso 1 1 calc R U
H15B H 0.2663 0.2980 1.2639 0.057 Uiso 1 1 calc R U
H15C H 0.3698 0.2690 1.2695 0.057 Uiso 1 1 calc R U
C16 C 0.34971(12) 0.4701(2) 0.96232(11) 0.0279(4) Uani 1 1 d . .
H16A H 0.4080 0.5164 0.9586 0.033 Uiso 1 1 calc R U
H16B H 0.3417 0.4903 1.0224 0.033 Uiso 1 1 calc R U
C17 C 0.27609(13) 0.5546(2) 0.89587(11) 0.0302(4) Uani 1 1 d . .
H17A H 0.2178 0.5152 0.9036 0.036 Uiso 1 1 calc R U
H17B H 0.2793 0.6756 0.9062 0.036 Uiso 1 1 calc R U
C19 C 0.27327(12) 0.3488(2) 0.79177(11) 0.0266(4) Uani 1 1 d . .
H19A H 0.2750 0.3268 0.7300 0.032 Uiso 1 1 calc R U
H19B H 0.2147 0.3118 0.8000 0.032 Uiso 1 1 calc R U
C20 C 0.34595(11) 0.2514(2) 0.85212(11) 0.0284(4) Uani 1 1 d . .
H20A H 0.3353 0.1314 0.8416 0.034 Uiso 1 1 calc R U
H20B H 0.4041 0.2792 0.8397 0.034 Uiso 1 1 calc R U
N2 N 0.13694(10) 0.2007(2) 0.94429(10) 0.0327(4) Uani 1 1 d . .
N15 N 0.34786(9) 0.29028(16) 0.94474(9) 0.0220(3) Uani 1 1 d . .
O2 O 0.45955(9) 0.43011(15) 1.14467(9) 0.0398(3) Uani 1 1 d . .
O3 O 0.37631(7) 0.02331(13) 1.13198(7) 0.0224(3) Uani 1 1 d . .
O4 O 0.17945(8) 0.31706(16) 1.00768(8) 0.0348(3) Uani 1 1 d . .
O14 O 0.34730(7) 0.01972(13) 0.97965(7) 0.0233(3) Uani 1 1 d . .
O18 O 0.28272(8) 0.52137(14) 0.80840(7) 0.0292(3) Uani 1 1 d . .
B1 B 0.37273(12) -0.0922(2) 1.06123(12) 0.0239(4) Uani 1 1 d . .
F1 F 0.30877(7) -0.21211(12) 1.05751(7) 0.0322(3) Uani 1 1 d . .
F2 F 0.45330(6) -0.16549(12) 1.06009(6) 0.0293(2) Uani 1 1 d . .

loop_
_atom_site_aniso_label
_atom_site_aniso_U_11
_atom_site_aniso_U_22
_atom_site_aniso_U_33
_atom_site_aniso_U_23
_atom_site_aniso_U_13
_atom_site_aniso_U_12
C1 0.0227(8) 0.0310(9) 0.0311(9) 0.0024(7) 0.0020(7) -0.0014(7)
C2 0.0310(9) 0.0236(9) 0.0157(8) -0.0003(7) -0.0005(7) -0.0003(7)
C3 0.0240(8) 0.0185(8) 0.0204(8) -0.0005(6) -0.0002(6) 0.0037(6)
C4 0.0319(9) 0.0257(9) 0.0256(9) -0.0048(7) 0.0056(7) 0.0068(7)
C5 0.0291(9) 0.0355(10) 0.0314(9) 0.0019(8) 0.0102(8) 0.0108(8)
C6 0.0224(9) 0.0406(10) 0.0293(9) 0.0069(8) 0.0081(7) 0.0044(7)
C7 0.0194(8) 0.0349(10) 0.0285(9) 0.0091(8) 0.0081(7) 0.0083(7)
C8 0.0186(8) 0.0384(10) 0.0311(9) 0.0049(8) 0.0107(7) 0.0071(7)
C9 0.0253(9) 0.0385(10) 0.0392(11) 0.0086(9) 0.0046(8) 0.0054(8)
C10 0.0300(10) 0.0338(10) 0.0592(13) 0.0077(9) 0.0125(9) 0.0066(8)
C11 0.0288(10) 0.0432(11) 0.0480(12) -0.0104(9) 0.0154(9) 0.0027(8)
C12 0.0345(10) 0.0553(13) 0.0308(10) -0.0020(9) 0.0135(8) 0.0026(9)
C13 0.0319(10) 0.0427(11) 0.0289(9) 0.0043(8) 0.0111(8) 0.0023(8)
C14 0.0151(7) 0.0218(8) 0.0230(8) -0.0046(6) -0.0010(6) 0.0046(6)
C15 0.0464(12) 0.0412(11) 0.0266(10) -0.0080(8) 0.0101(8) 0.0072(9)
C16 0.0355(10) 0.0202(8) 0.0251(9) -0.0033(7) 0.0016(7) -0.0031(7)
C17 0.0453(11) 0.0199(8) 0.0229(9) 0.0004(7) 0.0028(8) 0.0037(7)
C19 0.0309(9) 0.0251(9) 0.0205(8) -0.0023(7) -0.0003(7) 0.0007(7)
C20 0.0291(9) 0.0332(9) 0.0218(8) -0.0032(7) 0.0035(7) 0.0084(7)
N2 0.0248(8) 0.0368(9) 0.0340(8) 0.0079(7) 0.0019(6) 0.0052(6)
N15 0.0217(7) 0.0223(7) 0.0193(7) -0.0011(6) -0.0005(5) 0.0049(5)
O2 0.0409(8) 0.0238(7) 0.0451(8) -0.0046(6) -0.0095(6) -0.0011(6)
O3 0.0252(6) 0.0182(6) 0.0216(6) 0.0001(4) 0.0008(4) 0.0029(4)
O4 0.0287(7) 0.0332(7) 0.0378(7) 0.0082(6) -0.0018(5) 0.0044(5)
O14 0.0247(6) 0.0197(6) 0.0216(6) -0.0055(5) -0.0021(5) 0.0062(5)
O18 0.0400(7) 0.0230(6) 0.0217(6) 0.0011(5) 0.0012(5) -0.0010(5)
B1 0.0244(9) 0.0202(9) 0.0244(9) -0.0022(7) 0.0002(7) 0.0037(7)
F1 0.0320(6) 0.0227(5) 0.0399(6) -0.0064(4) 0.0043(4) -0.0025(4)
F2 0.0270(5) 0.0262(5) 0.0318(5) -0.0012(4) 0.0011(4) 0.0099(4)

loop_
_atom_type_symbol
_atom_type_description
_atom_type_scat_dispersion_real
_atom_type_scat_dispersion_imag
_atom_type_scat_source
C C 0.0033 0.0016 'International Tables Vol C Tables 4.2.6.8 and 6.1.1.4'
H H 0.0000 0.0000 'International Tables Vol C Tables 4.2.6.8 and 6.1.1.4'
N N 0.0061 0.0033 'International Tables Vol C Tables 4.2.6.8 and 6.1.1.4'
O O 0.0106 0.0060 'International Tables Vol C Tables 4.2.6.8 and 6.1.1.4'
B B 0.0013 0.0007 'International Tables Vol C Tables 4.2.6.8 and 6.1.1.4'
F F 0.0171 0.0103 'International Tables Vol C Tables 4.2.6.8 and 6.1.1.4'

loop_
_geom_angle_atom_site_label_1
_geom_angle_atom_site_label_2
_geom_angle_atom_site_label_3
_geom_angle
C2 C1 H1A 109.5
C2 C1 H1B 109.5
H1A C1 H1B 109.5
C2 C1 H1C 109.5
H1A C1 H1C 109.5
H1B C1 H1C 109.5
O2 C2 C1 122.53(16)
O2 C2 C3 120.02(15)
C1 C2 C3 117.45(14)
O3 C3 C14 102.81(12)
O3 C3 C4 110.50(13)
C14 C3 C4 117.72(13)
O3 C3 C2 109.15(12)
C14 C3 C2 107.07(13)
C4 C3 C2 109.21(13)
C5 C4 C15 109.57(15)
C5 C4 C3 116.93(14)
C15 C4 C3 108.96(14)
C5 C4 H4 107.0
C15 C4 H4 107.0
C3 C4 H4 107.0
O4 C5 C6 104.91(14)
O4 C5 C4 108.66(14)
C6 C5 C4 119.83(14)
O4 C5 H5 107.6
C6 C5 H5 107.6
C4 C5 H5 107.6
C7 C6 C5 101.47(14)
C7 C6 H6A 111.5
C5 C6 H6A 111.5
C7 C6 H6B 111.5
C5 C6 H6B 111.5
H6A C6 H6B 109.3
N2 C7 C8 120.76(16)
N2 C7 C6 114.11(17)
C8 C7 C6 125.12(15)
C13 C8 C9 118.76(18)
C13 C8 C7 120.86(17)
C9 C8 C7 120.38(16)
C10 C9 C8 120.30(18)
C10 C9 H9 119.9
C8 C9 H9 119.9
C11 C10 C9 120.36(19)
C11 C10 H10 119.8
C9 C10 H10 119.8
C12 C11 C10 119.71(19)
C12 C11 H11 120.1
C10 C11 H11 120.1
C11 C12 C13 120.19(18)
C11 C12 H12 119.9
C13 C12 H12 119.9
C12 C13 C8 120.65(18)
C12 C13 H13 119.7
C8 C13 H13 119.7
O14 C14 N15 120.56(14)
O14 C14 C3 110.58(13)
N15 C14 C3 128.63(14)
C4 C15 H15A 109.5
C4 C15 H15B 109.5
H15A C15 H15B 109.5
C4 C15 H15C 109.5
H15A C15 H15C 109.5
H15B C15 H15C 109.5
N15 C16 C17 109.66(13)
N15 C16 H16A 109.7
C17 C16 H16A 109.7
N15 C16 H16B 109.7
C17 C16 H16B 109.7
H16A C16 H16B 108.2
O18 C17 C16 111.39(14)
O18 C17 H17A 109.4
C16 C17 H17A 109.4
O18 C17 H17B 109.4
C16 C17 H17B 109.4
H17A C17 H17B 108.0
O18 C19 C20 111.59(14)
O18 C19 H19A 109.3
C20 C19 H19A 109.3
O18 C19 H19B 109.3
C20 C19 H19B 109.3
H19A C19 H19B 108.0
N15 C20 C19 110.12(13)
N15 C20 H20A 109.6
C19 C20 H20A 109.6
N15 C20 H20B 109.6
C19 C20 H20B 109.6
H20A C20 H20B 108.2
C7 N2 O4 109.44(14)
C14 N15 C16 125.83(14)
C14 N15 C20 121.36(14)
C16 N15 C20 112.77(13)
C3 O3 B1 113.16(12)
N2 O4 C5 110.03(13)
C14 O14 B1 110.29(12)
C19 O18 C17 109.51(13)
F1 B1 F2 109.80(14)
F1 B1 O3 112.69(14)
F2 B1 O3 114.56(14)
F1 B1 O14 109.73(13)
F2 B1 O14 107.20(14)
O3 B1 O14 102.42(13)

loop_
_geom_bond_atom_site_label_1
_geom_bond_atom_site_label_2
_geom_bond_distance
C1 C2 1.485(2)
C1 H1A 0.9800
C1 H1B 0.9800
C1 H1C 0.9800
C2 O2 1.206(2)
C2 C3 1.569(2)
C3 O3 1.4082(19)
C3 C14 1.548(2)
C3 C4 1.553(2)
C4 C5 1.527(2)
C4 C15 1.531(2)
C4 H4 1.0000
C5 O4 1.456(2)
C5 C6 1.526(3)
C5 H5 1.0000
C6 C7 1.500(2)
C6 H6A 0.9900
C6 H6B 0.9900
C7 N2 1.281(2)
C7 C8 1.474(3)
C8 C13 1.390(3)
C8 C9 1.392(3)
C9 C10 1.386(3)
C9 H9 0.9500
C10 C11 1.381(3)
C10 H10 0.9500
C11 C12 1.380(3)
C11 H11 0.9500
C12 C13 1.384(3)
C12 H12 0.9500
C13 H13 0.9500
C14 O14 1.2913(19)
C14 N15 1.302(2)
C15 H15A 0.9800
C15 H15B 0.9800
C15 H15C 0.9800
C16 N15 1.477(2)
C16 C17 1.512(2)
C16 H16A 0.9900
C16 H16B 0.9900
C17 O18 1.423(2)
C17 H17A 0.9900
C17 H17B 0.9900
C19 O18 1.418(2)
C19 C20 1.508(2)
C19 H19A 0.9900
C19 H19B 0.9900
C20 N15 1.477(2)
C20 H20A 0.9900
C20 H20B 0.9900
N2 O4 1.412(2)
O3 B1 1.439(2)
O14 B1 1.538(2)
B1 F1 1.375(2)
B1 F2 1.383(2)

loop_
_geom_torsion_atom_site_label_1
_geom_torsion_atom_site_label_2
_geom_torsion_atom_site_label_3
_geom_torsion_atom_site_label_4
_geom_torsion
O2 C2 C3 O3 -157.24(15)
C1 C2 C3 O3 22.87(19)
O2 C2 C3 C14 92.14(18)
C1 C2 C3 C14 -87.74(16)
O2 C2 C3 C4 -36.3(2)
C1 C2 C3 C4 143.77(15)
O3 C3 C4 C5 -78.59(18)
C14 C3 C4 C5 39.0(2)
C2 C3 C4 C5 161.34(14)
O3 C3 C4 C15 46.29(18)
C14 C3 C4 C15 163.93(15)
C2 C3 C4 C15 -73.78(17)
C15 C4 C5 O4 167.24(14)
C3 C4 C5 O4 -68.19(19)
C15 C4 C5 C6 -72.32(19)
C3 C4 C5 C6 52.2(2)
O4 C5 C6 C7 -1.61(16)
C4 C5 C6 C7 -123.91(16)
C5 C6 C7 N2 0.88(18)
C5 C6 C7 C8 -178.87(15)
N2 C7 C8 C13 -6.7(2)
C6 C7 C8 C13 173.01(16)
N2 C7 C8 C9 173.59(16)
C6 C7 C8 C9 -6.7(2)
C13 C8 C9 C10 -0.3(3)
C7 C8 C9 C10 179.43(16)
C8 C9 C10 C11 -1.2(3)
C9 C10 C11 C12 1.1(3)
C10 C11 C12 C13 0.4(3)
C11 C12 C13 C8 -1.8(3)
C9 C8 C13 C12 1.8(3)
C7 C8 C13 C12 -177.92(16)
O3 C3 C14 O14 3.05(16)
C4 C3 C14 O14 -118.63(15)
C2 C3 C14 O14 118.00(14)
O3 C3 C14 N15 -171.30(15)
C4 C3 C14 N15 67.0(2)
C2 C3 C14 N15 -56.4(2)
N15 C16 C17 O18 -56.44(19)
O18 C19 C20 N15 55.63(19)
C8 C7 N2 O4 -179.95(13)
C6 C7 N2 O4 0.28(19)
O14 C14 N15 C16 178.90(14)
C3 C14 N15 C16 -7.2(3)
O14 C14 N15 C20 -3.7(2)
C3 C14 N15 C20 170.17(14)
C17 C16 N15 C14 -131.52(16)
C17 C16 N15 C20 50.87(19)
C19 C20 N15 C14 131.73(16)
C19 C20 N15 C16 -50.54(19)
C14 C3 O3 B1 3.08(16)
C4 C3 O3 B1 129.55(14)
C2 C3 O3 B1 -110.35(14)
C7 N2 O4 C5 -1.43(18)
C6 C5 O4 N2 1.92(16)
C4 C5 O4 N2 131.20(14)
N15 C14 O14 B1 167.34(14)
C3 C14 O14 B1 -7.54(17)
C20 C19 O18 C17 -61.67(18)
C16 C17 O18 C19 62.16(18)
C3 O3 B1 F1 -124.84(14)
C3 O3 B1 F2 108.66(16)
C3 O3 B1 O14 -7.03(17)
C14 O14 B1 F1 128.87(14)
C14 O14 B1 F2 -111.94(14)
C14 O14 B1 O3 8.97(17)
